data_4304859
loop_
_publ_author_name
'Joanna Grundy'
'Natalie E. Mansfield'
'Martyn P. Coles'
'Peter B. Hitchcock'

_publ_section_title
;
Phosphaguanidines as Scaffolds for Multimetallic Complexes Containing
Metal-Functionalized Phosphines
;
_journal_name_full 'Inorganic Chemistry'
_journal_page_first 2258
_journal_page_last 2260
_journal_paper_doi 10.1021/ic7024457
_journal_volume 47
_journal_year 2008
_chemical_compound_source 'synthesis as described'
_chemical_formula_moiety 'C40 H80 N4 P2 Pt'
_chemical_formula_sum 'C40 H80 N4 P2 Pt'
_chemical_formula_weight 874.11
_chemical_name_systematic
;
 ?
;
_space_group_IT_number 14
_symmetry_cell_setting monoclinic
_symmetry_Int_Tables_number 14
_symmetry_space_group_name_Hall '-P 2ybc'
_symmetry_space_group_name_H-M 'P 1 21/c 1'
_atom_sites_solution_hydrogens geom
_atom_sites_solution_primary direct
_atom_sites_solution_secondary difmap
_audit_conform_dict_location ftp://ftp.iucr.org/pub/cif_core.dic
_audit_conform_dict_name cif_core.dic
_audit_conform_dict_version 2.3
_audit_creation_date 2005-10-31T15:18:47-00:00
_audit_creation_method 'WinGX routine CIF_UPDATE'
_cell_angle_alpha 90
_cell_angle_beta 94.286(1)
_cell_angle_gamma 90
_cell_formula_units_Z 4
_cell_length_a 11.8881(2)
_cell_length_b 17.9465(3)
_cell_length_c 21.0820(3)
_cell_measurement_reflns_used 34004
_cell_measurement_temperature 173(2)
_cell_measurement_theta_max 26.022
_cell_measurement_theta_min 3.395
_cell_measurement_wavelength 0.71073
_cell_volume 4485.26(12)
_computing_cell_refinement 'HKL Scalepack (Otwinowski & Minor 1997)'
_computing_data_collection 'Collect (Nonius BV, 1997-2000)'
_computing_data_reduction 'HKL Denzo and Scalepack (Otwinowski & Minor 1997)'
_computing_molecular_graphics 'Ortep-3 for Windows (Farrugia, 1997)'
_computing_publication_material 'WinGX publication routines (Farrugia, 1999)'
_computing_structure_refinement 'SHELXL-97 (Sheldrick, 1997)'
_computing_structure_solution 'SHELXS-86 (Sheldrick, 1986)'
_diffrn_ambient_temperature 173(2)
_diffrn_detector 'CCD plate'
_diffrn_detector_area_resol_mean 9
_diffrn_measured_fraction_theta_full 0.996
_diffrn_measured_fraction_theta_max 0.996
_diffrn_measurement_device '95mm CCD camera on \k-goniostat'
_diffrn_measurement_device_type KappaCCD
_diffrn_measurement_method 'CCD rotation images, thick slices'
_diffrn_orient_matrix_type 'by Nonius Collect from scalepack cell'
_diffrn_orient_matrix_UB_11 -0.197857E-1
_diffrn_orient_matrix_UB_12 -0.315259E-1
_diffrn_orient_matrix_UB_13 -0.383299E-1
_diffrn_orient_matrix_UB_21 -0.699985E-1
_diffrn_orient_matrix_UB_22 0.300946E-1
_diffrn_orient_matrix_UB_23 -0.96066E-2
_diffrn_orient_matrix_UB_31 0.427115E-1
_diffrn_orient_matrix_UB_32 0.347171E-1
_diffrn_orient_matrix_UB_33 -0.264791E-1
_diffrn_radiation_monochromator graphite
_diffrn_radiation_probe x-ray
_diffrn_radiation_type MoK\a
_diffrn_radiation_wavelength 0.71073
_diffrn_reflns_av_R_equivalents 0.0517
_diffrn_reflns_av_unetI/netI 0.0301
_diffrn_reflns_limit_h_max 14
_diffrn_reflns_limit_h_min -14
_diffrn_reflns_limit_k_max 22
_diffrn_reflns_limit_k_min -21
_diffrn_reflns_limit_l_max 25
_diffrn_reflns_limit_l_min -25
_diffrn_reflns_number 55888
_diffrn_reflns_theta_full 25.99
_diffrn_reflns_theta_max 25.99
_diffrn_reflns_theta_min 3.44
_diffrn_source 'Enraf Nonius FR590'
_exptl_absorpt_coefficient_mu 3.229
_exptl_absorpt_correction_T_max 0.6872
_exptl_absorpt_correction_T_min 0.6031
_exptl_absorpt_correction_type multi-scan
_exptl_absorpt_process_details
;
        [c.f. r.h. blessing, acta cryst. (1995), a51, 33-38]
;
_exptl_crystal_colour colourless
_exptl_crystal_density_diffrn 1.294
_exptl_crystal_density_method 'not measured'
_exptl_crystal_description prism
_exptl_crystal_F_000 1824
_exptl_crystal_size_max 0.15
_exptl_crystal_size_mid 0.15
_exptl_crystal_size_min 0.1
_refine_diff_density_max 0.419
_refine_diff_density_min -0.74
_refine_diff_density_rms 0.076
_refine_ls_extinction_method none
_refine_ls_goodness_of_fit_ref 0.973
_refine_ls_hydrogen_treatment mixed
_refine_ls_matrix_type full
_refine_ls_number_parameters 434
_refine_ls_number_reflns 8767
_refine_ls_number_restraints 0
_refine_ls_restrained_S_all 0.973
_refine_ls_R_factor_all 0.0315
_refine_ls_R_factor_gt 0.0231
_refine_ls_shift/su_max 0.002
_refine_ls_shift/su_mean 0
_refine_ls_structure_factor_coef Fsqd
_refine_ls_weighting_details 'calc w=1/[\s^2^(Fo^2^)+(0.0238P)^2^+4.4943P] where P=(Fo^2^+2Fc^2^)/3'
_refine_ls_weighting_scheme calc
_refine_ls_wR_factor_gt 0.05
_refine_ls_wR_factor_ref 0.0531
_reflns_number_gt 7609
_reflns_number_total 8767
_reflns_threshold_expression >2sigma(I)
_cod_data_source_file ic7024457-file003_2.cif
_cod_data_source_block (2)-nov105
_cod_original_sg_symbol_H-M 'P 21/c'
_cod_database_code 4304859

loop_
_symmetry_equiv_pos_as_xyz
'x, y, z'
'-x, y+1/2, -z+1/2'
'-x, -y, -z'
'x, -y-1/2, z-1/2'

loop_
_atom_site_label
_atom_site_type_symbol
_atom_site_fract_x
_atom_site_fract_y
_atom_site_fract_z
_atom_site_U_iso_or_equiv
_atom_site_adp_type
_atom_site_occupancy
_atom_site_symmetry_multiplicity
_atom_site_calc_flag
_atom_site_refinement_flags
_atom_site_disorder_assembly
_atom_site_disorder_group
Pt Pt 0.156893(8) 0.930684(6) 0.201927(5) 0.01789(4) Uani 1 1 d . . .
P1 P 0.24879(6) 1.02222(4) 0.26351(3) 0.01910(15) Uani 1 1 d . . .
P2 P 0.29403(5) 0.84762(4) 0.17354(3) 0.01865(14) Uani 1 1 d . . .
N1 N 0.19772(19) 1.10289(13) 0.36493(11) 0.0254(5) Uani 1 1 d . . .
N2 N 0.1302(2) 0.97447(14) 0.35973(12) 0.0282(6) Uani 1 1 d . . .
H2X H 0.120(3) 0.9445(18) 0.3310(16) 0.032(9) Uiso 1 1 d . . .
N3 N 0.3142(2) 0.76296(14) 0.06960(11) 0.0299(6) Uani 1 1 d . . .
N4 N 0.2380(2) 0.88804(15) 0.05279(12) 0.0290(6) Uani 1 1 d . . .
H4X H 0.214(2) 0.9189(16) 0.0754(14) 0.020(8) Uiso 1 1 d . . .
C1 C 0.3976(2) 1.01042(14) 0.29607(12) 0.0208(6) Uani 1 1 d . . .
H1 H 0.4413 0.9939 0.2598 0.025 Uiso 1 1 calc R . .
C2 C 0.4586(2) 1.07955(15) 0.32491(14) 0.0263(6) Uani 1 1 d . . .
H2B H 0.4573 1.1199 0.2928 0.032 Uiso 1 1 calc R . .
H2A H 0.4193 1.0976 0.3617 0.032 Uiso 1 1 calc R . .
C3 C 0.5807(3) 1.05987(17) 0.34637(15) 0.0341(7) Uani 1 1 d . . .
H3B H 0.621 1.0455 0.3088 0.041 Uiso 1 1 calc R . .
H3A H 0.6187 1.1044 0.3657 0.041 Uiso 1 1 calc R . .
C4 C 0.5880(3) 0.99632(19) 0.39432(16) 0.0398(8) Uani 1 1 d . . .
H4B H 0.5533 1.0119 0.4334 0.048 Uiso 1 1 calc R . .
H4A H 0.6682 0.9842 0.4059 0.048 Uiso 1 1 calc R . .
C5 C 0.5273(2) 0.92743(17) 0.36650(16) 0.0350(7) Uani 1 1 d . . .
H5B H 0.5288 0.8875 0.399 0.042 Uiso 1 1 calc R . .
H5A H 0.5665 0.9088 0.3298 0.042 Uiso 1 1 calc R . .
C6 C 0.4050(2) 0.94673(15) 0.34492(14) 0.0260(6) Uani 1 1 d . . .
H6B H 0.3647 0.9614 0.3824 0.031 Uiso 1 1 calc R . .
H6A H 0.3672 0.902 0.3259 0.031 Uiso 1 1 calc R . .
C7 C 0.2493(2) 1.11624(15) 0.22754(13) 0.0231(6) Uani 1 1 d . . .
H7 H 0.2842 1.1508 0.2606 0.028 Uiso 1 1 calc R . .
C8 C 0.1316(2) 1.14679(17) 0.20759(15) 0.0329(7) Uani 1 1 d . . .
H8B H 0.0942 1.114 0.1747 0.039 Uiso 1 1 calc R . .
H8A H 0.0854 1.1469 0.2448 0.039 Uiso 1 1 calc R . .
C9 C 0.1385(3) 1.22564(19) 0.18143(18) 0.0457(9) Uani 1 1 d . . .
H9B H 0.0618 1.2431 0.1671 0.055 Uiso 1 1 calc R . .
H9A H 0.1691 1.2594 0.2156 0.055 Uiso 1 1 calc R . .
C10 C 0.2134(3) 1.2289(2) 0.12598(18) 0.0564(11) Uani 1 1 d . . .
H10B H 0.1781 1.1999 0.0898 0.068 Uiso 1 1 calc R . .
H10A H 0.2203 1.2812 0.112 0.068 Uiso 1 1 calc R . .
C11 C 0.3303(3) 1.1977(2) 0.14460(18) 0.0475(9) Uani 1 1 d . . .
H11B H 0.3693 1.2304 0.1771 0.057 Uiso 1 1 calc R . .
H11A H 0.3751 1.1972 0.1069 0.057 Uiso 1 1 calc R . .
C12 C 0.3234(3) 1.11832(17) 0.17127(14) 0.0324(7) Uani 1 1 d . . .
H12B H 0.2917 1.0845 0.1374 0.039 Uiso 1 1 calc R . .
H12A H 0.4002 1.1006 0.1852 0.039 Uiso 1 1 calc R . .
C13 C 0.1801(2) 1.03909(15) 0.33968(12) 0.0219(6) Uani 1 1 d . . .
C14 C 0.1686(3) 1.12478(16) 0.42877(13) 0.0307(7) Uani 1 1 d . . .
H14 H 0.1028 1.0946 0.4408 0.037 Uiso 1 1 calc R . .
C15 C 0.2675(4) 1.1099(3) 0.47489(17) 0.0804(16) Uani 1 1 d . . .
H15C H 0.3327 1.1383 0.4625 0.121 Uiso 1 1 calc R . .
H15B H 0.2853 1.0565 0.4748 0.121 Uiso 1 1 calc R . .
H15A H 0.2494 1.1249 0.5176 0.121 Uiso 1 1 calc R . .
C16 C 0.1367(4) 1.2058(2) 0.42696(19) 0.0711(13) Uani 1 1 d . . .
H16C H 0.1166 1.2215 0.4692 0.107 Uiso 1 1 calc R . .
H16B H 0.072 1.2133 0.396 0.107 Uiso 1 1 calc R . .
H16A H 0.2007 1.2355 0.4145 0.107 Uiso 1 1 calc R . .
C17 C 0.0501(3) 0.96404(18) 0.40849(14) 0.0358(7) Uani 1 1 d . . .
H17 H 0.0858 0.9816 0.4503 0.043 Uiso 1 1 calc R . .
C18 C -0.0594(3) 1.0066(3) 0.39361(17) 0.0558(11) Uani 1 1 d . . .
H18C H -0.0949 0.9899 0.3526 0.084 Uiso 1 1 calc R . .
H18B H -0.0433 1.0601 0.3916 0.084 Uiso 1 1 calc R . .
H18A H -0.1106 0.9972 0.4271 0.084 Uiso 1 1 calc R . .
C19 C 0.0289(4) 0.8805(2) 0.4125(2) 0.0754(14) Uani 1 1 d . . .
H19C H -0.0209 0.8705 0.4465 0.113 Uiso 1 1 calc R . .
H19B H 0.1008 0.8546 0.4217 0.113 Uiso 1 1 calc R . .
H19A H -0.0069 0.8628 0.3719 0.113 Uiso 1 1 calc R . .
C20 C 0.2868(2) 0.75471(15) 0.21048(12) 0.0209(6) Uani 1 1 d . . .
H20 H 0.3402 0.7215 0.1893 0.025 Uiso 1 1 calc R . .
C21 C 0.3256(3) 0.75701(16) 0.28158(13) 0.0292(7) Uani 1 1 d . . .
H21B H 0.4023 0.7786 0.2872 0.035 Uiso 1 1 calc R . .
H21A H 0.2742 0.7894 0.3041 0.035 Uiso 1 1 calc R . .
C22 C 0.3264(3) 0.67873(18) 0.31053(15) 0.0388(8) Uani 1 1 d . . .
H22B H 0.3817 0.6473 0.29 0.047 Uiso 1 1 calc R . .
H22A H 0.3499 0.6817 0.3565 0.047 Uiso 1 1 calc R . .
C23 C 0.2097(3) 0.64298(19) 0.30145(16) 0.0445(8) Uani 1 1 d . . .
H23B H 0.2133 0.5913 0.318 0.053 Uiso 1 1 calc R . .
H23A H 0.156 0.6713 0.3258 0.053 Uiso 1 1 calc R . .
C24 C 0.1684(2) 0.64209(17) 0.23151(16) 0.0346(7) Uani 1 1 d . . .
H24B H 0.0906 0.622 0.2271 0.042 Uiso 1 1 calc R . .
H24A H 0.2169 0.6084 0.2083 0.042 Uiso 1 1 calc R . .
C25 C 0.1693(2) 0.71900(17) 0.20145(15) 0.0313(7) Uani 1 1 d . . .
H25B H 0.1138 0.7513 0.221 0.038 Uiso 1 1 calc R . .
H25A H 0.1465 0.7149 0.1554 0.038 Uiso 1 1 calc R . .
C26 C 0.4484(2) 0.86901(15) 0.18188(13) 0.0221(6) Uani 1 1 d . . .
H26 H 0.4651 0.8874 0.2264 0.026 Uiso 1 1 calc R . .
C27 C 0.4752(2) 0.93352(16) 0.13811(15) 0.0284(6) Uani 1 1 d . . .
H27B H 0.4242 0.9758 0.1452 0.034 Uiso 1 1 calc R . .
H27A H 0.4617 0.9175 0.0932 0.034 Uiso 1 1 calc R . .
C28 C 0.5979(2) 0.95909(19) 0.15027(17) 0.0384(8) Uani 1 1 d . . .
H28B H 0.6134 0.9996 0.1202 0.046 Uiso 1 1 calc R . .
H28A H 0.6099 0.979 0.194 0.046 Uiso 1 1 calc R . .
C29 C 0.6790(3) 0.8944(2) 0.14190(18) 0.0454(9) Uani 1 1 d . . .
H29B H 0.6728 0.878 0.0969 0.055 Uiso 1 1 calc R . .
H29A H 0.7574 0.9112 0.1526 0.055 Uiso 1 1 calc R . .
C30 C 0.6521(2) 0.82923(19) 0.18461(16) 0.0376(8) Uani 1 1 d . . .
H30B H 0.6667 0.8442 0.2297 0.045 Uiso 1 1 calc R . .
H30A H 0.7027 0.787 0.1766 0.045 Uiso 1 1 calc R . .
C31 C 0.5294(2) 0.80377(17) 0.17319(15) 0.0296(7) Uani 1 1 d . . .
H31B H 0.5142 0.7635 0.2034 0.036 Uiso 1 1 calc R . .
H31A H 0.5165 0.7837 0.1295 0.036 Uiso 1 1 calc R . .
C32 C 0.2779(2) 0.82657(16) 0.08633(13) 0.0231(6) Uani 1 1 d . . .
C33 C 0.3255(3) 0.73991(19) 0.00344(15) 0.0438(9) Uani 1 1 d . . .
H33 H 0.2629 0.7623 -0.0247 0.053 Uiso 1 1 calc R . .
C34 C 0.4375(3) 0.7667(3) -0.01732(18) 0.0742(15) Uani 1 1 d . . .
H34C H 0.4987 0.7461 0.0112 0.111 Uiso 1 1 calc R . .
H34B H 0.4402 0.8212 -0.0156 0.111 Uiso 1 1 calc R . .
H34A H 0.4464 0.75 -0.0609 0.111 Uiso 1 1 calc R . .
C35 C 0.3165(5) 0.6553(2) 0.0010(2) 0.0953(19) Uani 1 1 d . . .
H35C H 0.3255 0.6381 -0.0425 0.143 Uiso 1 1 calc R . .
H35B H 0.2425 0.6399 0.0139 0.143 Uiso 1 1 calc R . .
H35A H 0.3759 0.6334 0.0299 0.143 Uiso 1 1 calc R . .
C36 C 0.1919(3) 0.89507(19) -0.01361(14) 0.0359(7) Uani 1 1 d . . .
H36 H 0.2482 0.8745 -0.042 0.043 Uiso 1 1 calc R . .
C37 C 0.1774(4) 0.9776(2) -0.02716(18) 0.0601(11) Uani 1 1 d . . .
H37C H 0.1498 0.9847 -0.0717 0.09 Uiso 1 1 calc R . .
H37B H 0.2501 1.0029 -0.0191 0.09 Uiso 1 1 calc R . .
H37A H 0.1228 0.9985 0.0006 0.09 Uiso 1 1 calc R . .
C38 C 0.0817(3) 0.8530(2) -0.02620(16) 0.0518(10) Uani 1 1 d . . .
H38C H 0.0261 0.8719 0.0019 0.078 Uiso 1 1 calc R . .
H38B H 0.0944 0.7998 -0.018 0.078 Uiso 1 1 calc R . .
H38A H 0.0533 0.8601 -0.0706 0.078 Uiso 1 1 calc R . .
C39 C 0.0057(2) 0.98457(17) 0.22005(14) 0.0292(7) Uani 1 1 d . . .
H39C H -0.0464 0.9485 0.2368 0.044 Uiso 1 1 calc R . .
H39B H -0.0285 1.0061 0.1805 0.044 Uiso 1 1 calc R . .
H39A H 0.0215 1.0243 0.2514 0.044 Uiso 1 1 calc R . .
C40 C 0.0397(2) 0.86640(16) 0.14580(14) 0.0285(7) Uani 1 1 d . . .
H40C H -0.0021 0.8986 0.1148 0.043 Uiso 1 1 calc R . .
H40B H -0.0131 0.8427 0.1731 0.043 Uiso 1 1 calc R . .
H40A H 0.0797 0.8279 0.1233 0.043 Uiso 1 1 calc R . .

loop_
_atom_site_aniso_label
_atom_site_aniso_U_11
_atom_site_aniso_U_22
_atom_site_aniso_U_33
_atom_site_aniso_U_23
_atom_site_aniso_U_13
_atom_site_aniso_U_12
Pt 0.01534(6) 0.01915(6) 0.01915(6) -0.00188(4) 0.00110(4) 0.00079(4)
P1 0.0191(3) 0.0189(4) 0.0193(3) 0.0003(3) 0.0009(3) -0.0006(3)
P2 0.0172(3) 0.0195(3) 0.0194(3) -0.0005(3) 0.0027(3) 0.0011(3)
N1 0.0284(13) 0.0245(13) 0.0235(12) -0.0031(10) 0.0032(10) 0.0017(10)
N2 0.0335(14) 0.0279(14) 0.0239(13) -0.0033(11) 0.0072(11) -0.0074(11)
N3 0.0366(14) 0.0294(14) 0.0242(13) -0.0029(11) 0.0053(11) 0.0083(11)
N4 0.0342(14) 0.0304(15) 0.0223(13) -0.0010(11) 0.0017(11) 0.0104(11)
C1 0.0204(13) 0.0204(14) 0.0215(14) 0.0010(11) 0.0013(11) -0.0017(11)
C2 0.0278(15) 0.0237(16) 0.0267(15) -0.0008(12) -0.0020(12) -0.0071(12)
C3 0.0291(16) 0.0387(19) 0.0337(17) 0.0048(14) -0.0038(13) -0.0126(13)
C4 0.0288(17) 0.049(2) 0.0393(19) 0.0138(16) -0.0112(14) -0.0091(15)
C5 0.0281(16) 0.0310(17) 0.0447(19) 0.0128(15) -0.0050(14) 0.0001(13)
C6 0.0242(14) 0.0249(16) 0.0284(15) 0.0044(12) -0.0022(12) -0.0047(11)
C7 0.0246(14) 0.0218(15) 0.0226(14) 0.0019(12) 0.0000(11) -0.0012(11)
C8 0.0304(16) 0.0274(17) 0.0402(18) 0.0090(14) -0.0010(14) -0.0008(13)
C9 0.0361(18) 0.035(2) 0.065(2) 0.0187(17) -0.0035(17) 0.0070(15)
C10 0.064(3) 0.049(2) 0.055(2) 0.0332(19) -0.005(2) -0.0011(19)
C11 0.049(2) 0.045(2) 0.050(2) 0.0206(18) 0.0118(17) -0.0044(17)
C12 0.0367(17) 0.0327(17) 0.0283(16) 0.0059(13) 0.0054(13) -0.0018(14)
C13 0.0225(14) 0.0223(14) 0.0209(14) 0.0030(12) 0.0012(11) 0.0004(11)
C14 0.0394(17) 0.0261(16) 0.0271(16) -0.0035(13) 0.0063(13) 0.0001(13)
C15 0.085(3) 0.129(4) 0.0244(19) -0.019(2) -0.012(2) 0.048(3)
C16 0.129(4) 0.042(2) 0.045(2) -0.0033(19) 0.025(2) 0.034(3)
C17 0.0446(19) 0.0409(19) 0.0233(16) -0.0012(14) 0.0113(14) -0.0133(15)
C18 0.0342(19) 0.093(3) 0.042(2) -0.012(2) 0.0139(16) -0.0056(19)
C19 0.111(4) 0.053(3) 0.067(3) 0.000(2) 0.040(3) -0.041(3)
C20 0.0211(13) 0.0190(14) 0.0236(14) -0.0002(11) 0.0073(11) 0.0002(11)
C21 0.0402(17) 0.0226(15) 0.0250(15) 0.0019(12) 0.0043(13) -0.0042(13)
C22 0.054(2) 0.0302(18) 0.0316(17) 0.0082(14) 0.0014(15) -0.0039(15)
C23 0.052(2) 0.0350(19) 0.050(2) 0.0097(16) 0.0228(17) -0.0034(16)
C24 0.0273(16) 0.0241(16) 0.054(2) 0.0005(15) 0.0153(14) -0.0057(12)
C25 0.0257(15) 0.0265(16) 0.0423(18) -0.0007(14) 0.0077(13) -0.0011(12)
C26 0.0178(13) 0.0222(15) 0.0262(15) 0.0014(12) 0.0011(11) 0.0004(11)
C27 0.0248(15) 0.0247(15) 0.0364(17) 0.0060(13) 0.0069(12) -0.0004(12)
C28 0.0280(16) 0.0370(18) 0.051(2) 0.0074(16) 0.0112(15) -0.0075(14)
C29 0.0200(16) 0.056(2) 0.062(2) 0.0064(19) 0.0103(15) -0.0033(15)
C30 0.0209(15) 0.041(2) 0.051(2) 0.0046(16) 0.0031(14) 0.0062(13)
C31 0.0197(14) 0.0318(17) 0.0378(17) 0.0013(14) 0.0054(12) 0.0052(12)
C32 0.0213(14) 0.0276(16) 0.0207(14) 0.0004(12) 0.0027(11) -0.0003(11)
C33 0.066(2) 0.043(2) 0.0223(16) -0.0059(14) 0.0036(16) 0.0244(17)
C34 0.057(3) 0.135(4) 0.033(2) 0.002(2) 0.0187(18) 0.033(3)
C35 0.201(6) 0.047(3) 0.038(2) -0.013(2) 0.010(3) 0.025(3)
C36 0.0377(18) 0.047(2) 0.0228(16) 0.0054(14) 0.0028(13) 0.0129(15)
C37 0.083(3) 0.057(3) 0.040(2) 0.0175(19) 0.004(2) 0.025(2)
C38 0.039(2) 0.083(3) 0.0325(19) -0.0114(19) -0.0058(15) 0.0082(19)
C39 0.0165(13) 0.0325(17) 0.0387(17) -0.0080(14) 0.0021(12) 0.0028(12)
C40 0.0210(14) 0.0316(17) 0.0316(16) -0.0088(13) -0.0060(12) 0.0017(12)

loop_
_atom_type_symbol
_atom_type_description
_atom_type_scat_dispersion_real
_atom_type_scat_dispersion_imag
_atom_type_scat_source
C C 0.0033 0.0016 'International Tables Vol C Tables 4.2.6.8 and 6.1.1.4'
H H 0 0 'International Tables Vol C Tables 4.2.6.8 and 6.1.1.4'
N N 0.0061 0.0033 'International Tables Vol C Tables 4.2.6.8 and 6.1.1.4'
P P 0.1023 0.0942 'International Tables Vol C Tables 4.2.6.8 and 6.1.1.4'
Pt Pt -1.7033 8.3905 'International Tables Vol C Tables 4.2.6.8 and 6.1.1.4'

loop_
_geom_angle_atom_site_label_1
_geom_angle_atom_site_label_2
_geom_angle_atom_site_label_3
_geom_angle
_geom_angle_site_symmetry_1
_geom_angle_site_symmetry_3
_geom_angle_publ_flag
C39 Pt C40 79.34(11) . . ?
C39 Pt P1 86.89(8) . . ?
C40 Pt P1 165.68(8) . . ?
C39 Pt P2 165.86(8) . . ?
C40 Pt P2 87.20(8) . . ?
P1 Pt P2 106.80(2) . . ?
C7 P1 C1 102.89(12) . . ?
C7 P1 C13 102.60(12) . . ?
C1 P1 C13 99.50(12) . . ?
C7 P1 Pt 115.65(9) . . ?
C1 P1 Pt 121.43(9) . . ?
C13 P1 Pt 112.10(9) . . ?
C20 P2 C26 102.84(12) . . ?
C20 P2 C32 103.15(12) . . ?
C26 P2 C32 99.31(12) . . ?
C20 P2 Pt 114.57(9) . . ?
C26 P2 Pt 123.18(9) . . ?
C32 P2 Pt 111.11(9) . . ?
C13 N1 C14 125.5(2) . . ?
C13 N2 C17 129.6(3) . . ?
C13 N2 H2X 112(2) . . ?
C17 N2 H2X 112(2) . . ?
C32 N3 C33 124.7(3) . . ?
C32 N4 C36 130.4(3) . . ?
C32 N4 H4X 112(2) . . ?
C36 N4 H4X 113(2) . . ?
C6 C1 C2 109.5(2) . . ?
C6 C1 P1 109.69(18) . . ?
C2 C1 P1 117.43(19) . . ?
C6 C1 H1 106.6 . . ?
C2 C1 H1 106.6 . . ?
P1 C1 H1 106.6 . . ?
C3 C2 C1 109.8(2) . . ?
C3 C2 H2B 109.7 . . ?
C1 C2 H2B 109.7 . . ?
C3 C2 H2A 109.7 . . ?
C1 C2 H2A 109.7 . . ?
H2B C2 H2A 108.2 . . ?
C4 C3 C2 112.0(2) . . ?
C4 C3 H3B 109.2 . . ?
C2 C3 H3B 109.2 . . ?
C4 C3 H3A 109.2 . . ?
C2 C3 H3A 109.2 . . ?
H3B C3 H3A 107.9 . . ?
C3 C4 C5 110.5(2) . . ?
C3 C4 H4B 109.6 . . ?
C5 C4 H4B 109.6 . . ?
C3 C4 H4A 109.6 . . ?
C5 C4 H4A 109.6 . . ?
H4B C4 H4A 108.1 . . ?
C4 C5 C6 110.0(3) . . ?
C4 C5 H5B 109.7 . . ?
C6 C5 H5B 109.7 . . ?
C4 C5 H5A 109.7 . . ?
C6 C5 H5A 109.7 . . ?
H5B C5 H5A 108.2 . . ?
C5 C6 C1 111.9(2) . . ?
C5 C6 H6B 109.2 . . ?
C1 C6 H6B 109.2 . . ?
C5 C6 H6A 109.2 . . ?
C1 C6 H6A 109.2 . . ?
H6B C6 H6A 107.9 . . ?
C12 C7 C8 110.2(2) . . ?
C12 C7 P1 111.07(19) . . ?
C8 C7 P1 114.11(19) . . ?
C12 C7 H7 107 . . ?
C8 C7 H7 107 . . ?
P1 C7 H7 107 . . ?
C9 C8 C7 111.1(2) . . ?
C9 C8 H8B 109.4 . . ?
C7 C8 H8B 109.4 . . ?
C9 C8 H8A 109.4 . . ?
C7 C8 H8A 109.4 . . ?
H8B C8 H8A 108 . . ?
C10 C9 C8 111.3(3) . . ?
C10 C9 H9B 109.4 . . ?
C8 C9 H9B 109.4 . . ?
C10 C9 H9A 109.4 . . ?
C8 C9 H9A 109.4 . . ?
H9B C9 H9A 108 . . ?
C11 C10 C9 111.3(3) . . ?
C11 C10 H10B 109.4 . . ?
C9 C10 H10B 109.4 . . ?
C11 C10 H10A 109.4 . . ?
C9 C10 H10A 109.4 . . ?
H10B C10 H10A 108 . . ?
C10 C11 C12 111.3(3) . . ?
C10 C11 H11B 109.4 . . ?
C12 C11 H11B 109.4 . . ?
C10 C11 H11A 109.4 . . ?
C12 C11 H11A 109.4 . . ?
H11B C11 H11A 108 . . ?
C7 C12 C11 110.8(3) . . ?
C7 C12 H12B 109.5 . . ?
C11 C12 H12B 109.5 . . ?
C7 C12 H12A 109.5 . . ?
C11 C12 H12A 109.5 . . ?
H12B C12 H12A 108.1 . . ?
N1 C13 N2 133.4(3) . . ?
N1 C13 P1 115.7(2) . . ?
N2 C13 P1 110.5(2) . . ?
N1 C14 C15 108.7(3) . . ?
N1 C14 C16 108.2(3) . . ?
C15 C14 C16 112.0(3) . . ?
N1 C14 H14 109.3 . . ?
C15 C14 H14 109.3 . . ?
C16 C14 H14 109.3 . . ?
C14 C15 H15C 109.5 . . ?
C14 C15 H15B 109.5 . . ?
H15C C15 H15B 109.5 . . ?
C14 C15 H15A 109.5 . . ?
H15C C15 H15A 109.5 . . ?
H15B C15 H15A 109.5 . . ?
C14 C16 H16C 109.5 . . ?
C14 C16 H16B 109.5 . . ?
H16C C16 H16B 109.5 . . ?
C14 C16 H16A 109.5 . . ?
H16C C16 H16A 109.5 . . ?
H16B C16 H16A 109.5 . . ?
N2 C17 C18 112.5(3) . . ?
N2 C17 C19 106.5(3) . . ?
C18 C17 C19 111.3(3) . . ?
N2 C17 H17 108.8 . . ?
C18 C17 H17 108.8 . . ?
C19 C17 H17 108.8 . . ?
C17 C18 H18C 109.5 . . ?
C17 C18 H18B 109.5 . . ?
H18C C18 H18B 109.5 . . ?
C17 C18 H18A 109.5 . . ?
H18C C18 H18A 109.5 . . ?
H18B C18 H18A 109.5 . . ?
C17 C19 H19C 109.5 . . ?
C17 C19 H19B 109.5 . . ?
H19C C19 H19B 109.5 . . ?
C17 C19 H19A 109.5 . . ?
H19C C19 H19A 109.5 . . ?
H19B C19 H19A 109.5 . . ?
C21 C20 C25 109.6(2) . . ?
C21 C20 P2 111.57(18) . . ?
C25 C20 P2 113.30(19) . . ?
C21 C20 H20 107.3 . . ?
C25 C20 H20 107.3 . . ?
P2 C20 H20 107.3 . . ?
C22 C21 C20 110.9(2) . . ?
C22 C21 H21B 109.5 . . ?
C20 C21 H21B 109.5 . . ?
C22 C21 H21A 109.5 . . ?
C20 C21 H21A 109.5 . . ?
H21B C21 H21A 108 . . ?
C23 C22 C21 110.9(3) . . ?
C23 C22 H22B 109.5 . . ?
C21 C22 H22B 109.5 . . ?
C23 C22 H22A 109.5 . . ?
C21 C22 H22A 109.5 . . ?
H22B C22 H22A 108 . . ?
C24 C23 C22 110.6(3) . . ?
C24 C23 H23B 109.5 . . ?
C22 C23 H23B 109.5 . . ?
C24 C23 H23A 109.5 . . ?
C22 C23 H23A 109.5 . . ?
H23B C23 H23A 108.1 . . ?
C23 C24 C25 112.6(3) . . ?
C23 C24 H24B 109.1 . . ?
C25 C24 H24B 109.1 . . ?
C23 C24 H24A 109.1 . . ?
C25 C24 H24A 109.1 . . ?
H24B C24 H24A 107.8 . . ?
C24 C25 C20 111.2(2) . . ?
C24 C25 H25B 109.4 . . ?
C20 C25 H25B 109.4 . . ?
C24 C25 H25A 109.4 . . ?
C20 C25 H25A 109.4 . . ?
H25B C25 H25A 108 . . ?
C27 C26 C31 110.1(2) . . ?
C27 C26 P2 110.26(18) . . ?
C31 C26 P2 116.87(19) . . ?
C27 C26 H26 106.3 . . ?
C31 C26 H26 106.3 . . ?
P2 C26 H26 106.3 . . ?
C26 C27 C28 111.4(2) . . ?
C26 C27 H27B 109.3 . . ?
C28 C27 H27B 109.3 . . ?
C26 C27 H27A 109.3 . . ?
C28 C27 H27A 109.3 . . ?
H27B C27 H27A 108 . . ?
C29 C28 C27 110.7(3) . . ?
C29 C28 H28B 109.5 . . ?
C27 C28 H28B 109.5 . . ?
C29 C28 H28A 109.5 . . ?
C27 C28 H28A 109.5 . . ?
H28B C28 H28A 108.1 . . ?
C30 C29 C28 110.7(3) . . ?
C30 C29 H29B 109.5 . . ?
C28 C29 H29B 109.5 . . ?
C30 C29 H29A 109.5 . . ?
C28 C29 H29A 109.5 . . ?
H29B C29 H29A 108.1 . . ?
C29 C30 C31 112.1(3) . . ?
C29 C30 H30B 109.2 . . ?
C31 C30 H30B 109.2 . . ?
C29 C30 H30A 109.2 . . ?
C31 C30 H30A 109.2 . . ?
H30B C30 H30A 107.9 . . ?
C30 C31 C26 110.6(2) . . ?
C30 C31 H31B 109.5 . . ?
C26 C31 H31B 109.5 . . ?
C30 C31 H31A 109.5 . . ?
C26 C31 H31A 109.5 . . ?
H31B C31 H31A 108.1 . . ?
N3 C32 N4 133.2(3) . . ?
N3 C32 P2 116.0(2) . . ?
N4 C32 P2 110.4(2) . . ?
N3 C33 C34 109.2(3) . . ?
N3 C33 C35 107.6(3) . . ?
C34 C33 C35 111.6(4) . . ?
N3 C33 H33 109.5 . . ?
C34 C33 H33 109.5 . . ?
C35 C33 H33 109.5 . . ?
C33 C34 H34C 109.5 . . ?
C33 C34 H34B 109.5 . . ?
H34C C34 H34B 109.5 . . ?
C33 C34 H34A 109.5 . . ?
H34C C34 H34A 109.5 . . ?
H34B C34 H34A 109.5 . . ?
C33 C35 H35C 109.5 . . ?
C33 C35 H35B 109.5 . . ?
H35C C35 H35B 109.5 . . ?
C33 C35 H35A 109.5 . . ?
H35C C35 H35A 109.5 . . ?
H35B C35 H35A 109.5 . . ?
N4 C36 C37 107.0(3) . . ?
N4 C36 C38 112.3(3) . . ?
C37 C36 C38 111.6(3) . . ?
N4 C36 H36 108.6 . . ?
C37 C36 H36 108.6 . . ?
C38 C36 H36 108.6 . . ?
C36 C37 H37C 109.5 . . ?
C36 C37 H37B 109.5 . . ?
H37C C37 H37B 109.5 . . ?
C36 C37 H37A 109.5 . . ?
H37C C37 H37A 109.5 . . ?
H37B C37 H37A 109.5 . . ?
C36 C38 H38C 109.5 . . ?
C36 C38 H38B 109.5 . . ?
H38C C38 H38B 109.5 . . ?
C36 C38 H38A 109.5 . . ?
H38C C38 H38A 109.5 . . ?
H38B C38 H38A 109.5 . . ?
Pt C39 H39C 109.5 . . ?
Pt C39 H39B 109.5 . . ?
H39C C39 H39B 109.5 . . ?
Pt C39 H39A 109.5 . . ?
H39C C39 H39A 109.5 . . ?
H39B C39 H39A 109.5 . . ?
Pt C40 H40C 109.5 . . ?
Pt C40 H40B 109.5 . . ?
H40C C40 H40B 109.5 . . ?
Pt C40 H40A 109.5 . . ?
H40C C40 H40A 109.5 . . ?
H40B C40 H40A 109.5 . . ?

loop_
_geom_bond_atom_site_label_1
_geom_bond_atom_site_label_2
_geom_bond_distance
_geom_bond_site_symmetry_2
_geom_bond_publ_flag
Pt C39 2.101(3) . ?
Pt C40 2.104(3) . ?
Pt P1 2.3164(7) . ?
Pt P2 2.3203(7) . ?
P1 C7 1.850(3) . ?
P1 C1 1.861(3) . ?
P1 C13 1.880(3) . ?
P2 C20 1.845(3) . ?
P2 C26 1.870(3) . ?
P2 C32 1.873(3) . ?
N1 C13 1.273(4) . ?
N1 C14 1.468(4) . ?
N2 C13 1.383(4) . ?
N2 C17 1.464(4) . ?
N2 H2X 0.81(3) . ?
N3 C32 1.280(4) . ?
N3 C33 1.470(4) . ?
N4 C32 1.375(4) . ?
N4 C36 1.470(4) . ?
N4 H4X 0.80(3) . ?
C1 C6 1.537(4) . ?
C1 C2 1.539(4) . ?
C1 H1 1 . ?
C2 C3 1.529(4) . ?
C2 H2B 0.99 . ?
C2 H2A 0.99 . ?
C3 C4 1.522(4) . ?
C3 H3B 0.99 . ?
C3 H3A 0.99 . ?
C4 C5 1.527(4) . ?
C4 H4B 0.99 . ?
C4 H4A 0.99 . ?
C5 C6 1.530(4) . ?
C5 H5B 0.99 . ?
C5 H5A 0.99 . ?
C6 H6B 0.99 . ?
C6 H6A 0.99 . ?
C7 C12 1.530(4) . ?
C7 C8 1.531(4) . ?
C7 H7 1 . ?
C8 C9 1.523(4) . ?
C8 H8B 0.99 . ?
C8 H8A 0.99 . ?
C9 C10 1.523(5) . ?
C9 H9B 0.99 . ?
C9 H9A 0.99 . ?
C10 C11 1.522(5) . ?
C10 H10B 0.99 . ?
C10 H10A 0.99 . ?
C11 C12 1.536(4) . ?
C11 H11B 0.99 . ?
C11 H11A 0.99 . ?
C12 H12B 0.99 . ?
C12 H12A 0.99 . ?
C14 C15 1.493(5) . ?
C14 C16 1.503(5) . ?
C14 H14 1 . ?
C15 H15C 0.98 . ?
C15 H15B 0.98 . ?
C15 H15A 0.98 . ?
C16 H16C 0.98 . ?
C16 H16B 0.98 . ?
C16 H16A 0.98 . ?
C17 C18 1.522(5) . ?
C17 C19 1.523(5) . ?
C17 H17 1 . ?
C18 H18C 0.98 . ?
C18 H18B 0.98 . ?
C18 H18A 0.98 . ?
C19 H19C 0.98 . ?
C19 H19B 0.98 . ?
C19 H19A 0.98 . ?
C20 C21 1.536(4) . ?
C20 C25 1.536(4) . ?
C20 H20 1 . ?
C21 C22 1.531(4) . ?
C21 H21B 0.99 . ?
C21 H21A 0.99 . ?
C22 C23 1.527(4) . ?
C22 H22B 0.99 . ?
C22 H22A 0.99 . ?
C23 C24 1.519(5) . ?
C23 H23B 0.99 . ?
C23 H23A 0.99 . ?
C24 C25 1.519(4) . ?
C24 H24B 0.99 . ?
C24 H24A 0.99 . ?
C25 H25B 0.99 . ?
C25 H25A 0.99 . ?
C26 C27 1.529(4) . ?
C26 C31 1.536(4) . ?
C26 H26 1 . ?
C27 C28 1.532(4) . ?
C27 H27B 0.99 . ?
C27 H27A 0.99 . ?
C28 C29 1.528(5) . ?
C28 H28B 0.99 . ?
C28 H28A 0.99 . ?
C29 C30 1.524(5) . ?
C29 H29B 0.99 . ?
C29 H29A 0.99 . ?
C30 C31 1.531(4) . ?
C30 H30B 0.99 . ?
C30 H30A 0.99 . ?
C31 H31B 0.99 . ?
C31 H31A 0.99 . ?
C33 C34 1.512(5) . ?
C33 C35 1.523(5) . ?
C33 H33 1 . ?
C34 H34C 0.98 . ?
C34 H34B 0.98 . ?
C34 H34A 0.98 . ?
C35 H35C 0.98 . ?
C35 H35B 0.98 . ?
C35 H35A 0.98 . ?
C36 C37 1.516(5) . ?
C36 C38 1.519(5) . ?
C36 H36 1 . ?
C37 H37C 0.98 . ?
C37 H37B 0.98 . ?
C37 H37A 0.98 . ?
C38 H38C 0.98 . ?
C38 H38B 0.98 . ?
C38 H38A 0.98 . ?
C39 H39C 0.98 . ?
C39 H39B 0.98 . ?
C39 H39A 0.98 . ?
C40 H40C 0.98 . ?
C40 H40B 0.98 . ?
C40 H40A 0.98 . ?
